data_4325258
loop_
_publ_author_name
'Benjamin K. Liebov'
'Caitlin E. Weigle'
'Kyle V. Keinath'
'Jennifer E. Leap'
'Robert D. Pike'
'Joseph M. Keane'

_publ_section_title
;
 Topological Variations of the PDP Ligand and Its Prospects in
 Molybdenum(0) Dearomatization Agents
;
_journal_name_full 'Inorganic Chemistry'
_journal_page_first 4677
_journal_page_last 4679
_journal_paper_doi 10.1021/ic200403t
_journal_volume 50
_journal_year 2011
_chemical_absolute_configuration unk
_chemical_formula_moiety 'C23 H26 Mo N4 O3'
_chemical_formula_sum 'C23 H26 Mo N4 O3'
_chemical_formula_weight 502.42
_chemical_name_systematic
; 

 ? 

;
_space_group_IT_number 4
_symmetry_cell_setting monoclinic
_symmetry_space_group_name_Hall 'P 2yb'
_symmetry_space_group_name_H-M 'P 1 21 1'
_atom_sites_solution_hydrogens geom
_atom_sites_solution_primary direct
_atom_sites_solution_secondary difmap
_audit_creation_method SHELXL-97
_cell_angle_alpha 90.00
_cell_angle_beta 99.007(2)
_cell_angle_gamma 90.00
_cell_formula_units_Z 2
_cell_length_a 8.3435(3)
_cell_length_b 15.0970(5)
_cell_length_c 8.7707(3)
_cell_measurement_reflns_used 8832
_cell_measurement_temperature 100(2)
_cell_measurement_theta_max 68.10
_cell_measurement_theta_min 5.11
_cell_volume 1091.15(7)
_computing_cell_refinement 'SAINTPLUS (Bruker AXS, 2004)'
_computing_data_collection 'APEX2 (Bruker AXS, 2004)'
_computing_data_reduction SAINTPLUS
_computing_molecular_graphics 'ORTEP3 (Farrugia, 1997)'
_computing_publication_material 'SHELXL97 (Sheldrick, 1997)'
_computing_structure_refinement 'XSHELL (Bruker, 2004)'
_computing_structure_solution 'SHELXS97 (Sheldrick, 1997)'
_diffrn_ambient_temperature 100(2)
_diffrn_measured_fraction_theta_full 0.988
_diffrn_measured_fraction_theta_max 0.988
_diffrn_measurement_device_type 'Bruker SMART APEX II CCD'
_diffrn_measurement_method '\w and \y'
_diffrn_radiation_monochromator graphite
_diffrn_radiation_source 'fine-focus sealed tube'
_diffrn_radiation_type CuK\a
_diffrn_radiation_wavelength 1.54178
_diffrn_reflns_av_R_equivalents 0.0369
_diffrn_reflns_av_sigmaI/netI 0.0434
_diffrn_reflns_limit_h_max 9
_diffrn_reflns_limit_h_min -9
_diffrn_reflns_limit_k_max 18
_diffrn_reflns_limit_k_min -17
_diffrn_reflns_limit_l_max 8
_diffrn_reflns_limit_l_min -10
_diffrn_reflns_number 11845
_diffrn_reflns_theta_full 66.96
_diffrn_reflns_theta_max 66.96
_diffrn_reflns_theta_min 5.11
_diffrn_standards_number 0
_exptl_absorpt_coefficient_mu 5.185
_exptl_absorpt_correction_T_max 0.6728
_exptl_absorpt_correction_T_min 0.4391
_exptl_absorpt_correction_type numerical
_exptl_absorpt_process_details 'SADABS (Sheldrick, 2004)'
_exptl_crystal_colour brown
_exptl_crystal_density_diffrn 1.529
_exptl_crystal_description block
_exptl_crystal_F_000 516
_exptl_crystal_size_max 0.19
_exptl_crystal_size_mid 0.17
_exptl_crystal_size_min 0.08
_refine_diff_density_max 0.246
_refine_diff_density_min -0.423
_refine_diff_density_rms 0.052
_refine_ls_abs_structure_details 'Flack H D (1983), Acta Cryst. A39, 876-881'
_refine_ls_abs_structure_Flack 0.004(7)
_refine_ls_extinction_method none
_refine_ls_goodness_of_fit_ref 1.016
_refine_ls_hydrogen_treatment constr
_refine_ls_matrix_type full
_refine_ls_number_parameters 280
_refine_ls_number_reflns 3536
_refine_ls_number_restraints 1
_refine_ls_restrained_S_all 1.016
_refine_ls_R_factor_all 0.0204
_refine_ls_R_factor_gt 0.0198
_refine_ls_shift/su_max 0.001
_refine_ls_shift/su_mean 0.000
_refine_ls_structure_factor_coef Fsqd
_refine_ls_weighting_details 'calc w=1/[\s^2^(Fo^2^)+(0.0119P)^2^+0.0000P] where P=(Fo^2^+2Fc^2^)/3'
_refine_ls_weighting_scheme calc
_refine_ls_wR_factor_gt 0.0462
_refine_ls_wR_factor_ref 0.0464
_reflns_number_gt 3455
_reflns_number_total 3536
_reflns_threshold_expression >2sigma(I)
_cod_data_source_file ic200403t_si_001_1.cif
_cod_data_source_block p21
_cod_database_code 4325258

loop_
_symmetry_equiv_pos_as_xyz
'x, y, z'
'-x, y+1/2, -z'

loop_
_atom_site_label
_atom_site_type_symbol
_atom_site_fract_x
_atom_site_fract_y
_atom_site_fract_z
_atom_site_U_iso_or_equiv
_atom_site_adp_type
_atom_site_occupancy
_atom_site_symmetry_multiplicity
_atom_site_calc_flag
_atom_site_refinement_flags
Mo1 Mo 0.504815(18) 0.743069(14) 0.448746(18) 0.01493(6) Uani 1 1 d .
O1 O 0.4031(3) 0.63041(14) 0.1522(2) 0.0370(5) Uani 1 1 d .
O2 O 0.6959(3) 0.87068(14) 0.2676(2) 0.0365(5) Uani 1 1 d .
O3 O 0.8146(3) 0.62834(14) 0.4546(3) 0.0425(6) Uani 1 1 d .
N1 N 0.6044(2) 0.81612(14) 0.6692(2) 0.0172(4) Uani 1 1 d .
N2 N 0.4001(2) 0.67654(14) 0.6475(2) 0.0165(4) Uani 1 1 d .
N3 N 0.2524(2) 0.81685(14) 0.4418(2) 0.0164(4) Uani 1 1 d .
N4 N 0.1151(3) 0.96329(16) 0.1648(3) 0.0240(5) Uani 1 1 d .
C1 C 0.6742(3) 0.89619(17) 0.6798(3) 0.0205(5) Uani 1 1 d .
H1 H 0.6637 0.9321 0.5898 0.025 Uiso 1 1 calc R
C2 C 0.7608(3) 0.92934(18) 0.8149(3) 0.0236(6) Uani 1 1 d .
H2 H 0.8090 0.9865 0.8175 0.028 Uiso 1 1 calc R
C3 C 0.7758(3) 0.87729(19) 0.9464(3) 0.0257(6) Uani 1 1 d .
H3 H 0.8366 0.8976 1.0406 0.031 Uiso 1 1 calc R
C4 C 0.7007(3) 0.79517(18) 0.9383(3) 0.0225(6) Uani 1 1 d .
H4 H 0.7073 0.7590 1.0277 0.027 Uiso 1 1 calc R
C5 C 0.6156(3) 0.76621(15) 0.7983(3) 0.0162(6) Uani 1 1 d .
C6 C 0.5352(3) 0.67758(18) 0.7805(3) 0.0193(5) Uani 1 1 d .
H6A H 0.6162 0.6320 0.7645 0.023 Uiso 1 1 calc R
H6B H 0.4921 0.6627 0.8763 0.023 Uiso 1 1 calc R
C7 C 0.3333(3) 0.58443(17) 0.6287(3) 0.0220(6) Uani 1 1 d .
H7A H 0.4222 0.5404 0.6378 0.026 Uiso 1 1 calc R
H7B H 0.2644 0.5774 0.5267 0.026 Uiso 1 1 calc R
C8 C 0.2327(3) 0.57253(18) 0.7589(3) 0.0260(6) Uani 1 1 d .
H8A H 0.3015 0.5531 0.8553 0.031 Uiso 1 1 calc R
H8B H 0.1448 0.5288 0.7302 0.031 Uiso 1 1 calc R
C9 C 0.1630(3) 0.66584(19) 0.7771(3) 0.0240(6) Uani 1 1 d .
H9A H 0.1766 0.6828 0.8874 0.029 Uiso 1 1 calc R
H9B H 0.0460 0.6676 0.7341 0.029 Uiso 1 1 calc R
C10 C 0.2597(3) 0.72910(19) 0.6870(3) 0.0173(6) Uani 1 1 d .
H10 H 0.3014 0.7800 0.7547 0.021 Uiso 1 1 calc R
C11 C 0.1543(3) 0.76401(15) 0.5413(3) 0.0187(6) Uani 1 1 d .
H11 H 0.0998 0.7134 0.4805 0.022 Uiso 1 1 calc R
C12 C 0.0249(3) 0.82846(19) 0.5851(3) 0.0245(6) Uani 1 1 d .
H12A H -0.0820 0.8167 0.5219 0.029 Uiso 1 1 calc R
H12B H 0.0146 0.8220 0.6954 0.029 Uiso 1 1 calc R
C13 C 0.0844(3) 0.92177(18) 0.5528(3) 0.0247(6) Uani 1 1 d .
H13A H 0.0120 0.9496 0.4658 0.030 Uiso 1 1 calc R
H13B H 0.0890 0.9599 0.6452 0.030 Uiso 1 1 calc R
C14 C 0.2543(3) 0.90728(16) 0.5120(3) 0.0188(5) Uani 1 1 d .
H14A H 0.2789 0.9527 0.4376 0.023 Uiso 1 1 calc R
H14B H 0.3372 0.9108 0.6058 0.023 Uiso 1 1 calc R
C15 C 0.1518(3) 0.81792(18) 0.2817(3) 0.0210(6) Uani 1 1 d .
H15A H 0.1593 0.7587 0.2347 0.025 Uiso 1 1 calc R
H15B H 0.0368 0.8275 0.2929 0.025 Uiso 1 1 calc R
C16 C 0.1979(3) 0.88651(18) 0.1711(3) 0.0211(6) Uani 1 1 d .
C17 C 0.3134(3) 0.8707(2) 0.0748(3) 0.0256(6) Uani 1 1 d .
H17 H 0.3710 0.8162 0.0808 0.031 Uiso 1 1 calc R
C18 C 0.3430(4) 0.9350(2) -0.0291(3) 0.0292(7) Uani 1 1 d .
H18 H 0.4218 0.9254 -0.0946 0.035 Uiso 1 1 calc R
C19 C 0.2578(3) 1.0130(2) -0.0369(3) 0.0268(6) Uani 1 1 d .
H19 H 0.2758 1.0582 -0.1077 0.032 Uiso 1 1 calc R
C20 C 0.1449(3) 1.0236(2) 0.0615(3) 0.0277(6) Uani 1 1 d .
H20 H 0.0848 1.0773 0.0552 0.033 Uiso 1 1 calc R
C21 C 0.4343(3) 0.67279(18) 0.2651(3) 0.0232(6) Uani 1 1 d .
C22 C 0.6156(3) 0.82187(19) 0.3277(3) 0.0225(6) Uani 1 1 d .
C23 C 0.6995(3) 0.67118(18) 0.4585(3) 0.0241(6) Uani 1 1 d .

loop_
_atom_site_aniso_label
_atom_site_aniso_U_11
_atom_site_aniso_U_22
_atom_site_aniso_U_33
_atom_site_aniso_U_23
_atom_site_aniso_U_13
_atom_site_aniso_U_12
Mo1 0.01346(9) 0.01684(9) 0.01436(9) -0.00078(10) 0.00177(6) -0.00013(11)
O1 0.0504(14) 0.0350(12) 0.0245(12) -0.0145(10) 0.0027(10) -0.0055(10)
O2 0.0462(13) 0.0398(13) 0.0255(12) 0.0020(9) 0.0120(10) -0.0172(11)
O3 0.0252(12) 0.0299(12) 0.0731(18) -0.0046(11) 0.0098(11) 0.0093(10)
N1 0.0142(10) 0.0184(11) 0.0189(12) -0.0013(9) 0.0028(8) 0.0012(9)
N2 0.0145(10) 0.0178(11) 0.0167(12) -0.0014(8) 0.0007(8) -0.0028(9)
N3 0.0146(10) 0.0194(11) 0.0146(11) 0.0008(8) 0.0008(8) 0.0000(9)
N4 0.0196(12) 0.0271(12) 0.0248(13) 0.0015(10) 0.0015(9) 0.0032(10)
C1 0.0214(13) 0.0197(13) 0.0210(14) 0.0004(10) 0.0054(10) 0.0013(11)
C2 0.0186(14) 0.0231(14) 0.0297(16) -0.0076(11) 0.0051(11) -0.0066(11)
C3 0.0185(14) 0.0347(17) 0.0239(16) -0.0107(12) 0.0028(11) -0.0045(12)
C4 0.0202(13) 0.0305(16) 0.0163(14) 0.0005(11) 0.0008(10) 0.0004(11)
C5 0.0118(11) 0.0167(17) 0.0202(13) -0.0014(9) 0.0026(9) 0.0016(9)
C6 0.0185(13) 0.0212(14) 0.0164(14) 0.0034(10) -0.0030(10) 0.0017(11)
C7 0.0268(15) 0.0163(13) 0.0226(15) -0.0014(10) 0.0026(11) -0.0052(11)
C8 0.0279(15) 0.0240(15) 0.0254(16) 0.0021(11) 0.0015(11) -0.0086(12)
C9 0.0206(14) 0.0289(15) 0.0236(15) 0.0028(11) 0.0067(11) -0.0033(12)
C10 0.0179(11) 0.0151(17) 0.0205(12) -0.0015(10) 0.0076(9) 0.0004(11)
C11 0.0140(11) 0.0214(18) 0.0210(13) 0.0004(9) 0.0041(9) -0.0012(9)
C12 0.0156(13) 0.0305(16) 0.0277(15) 0.0006(12) 0.0043(11) 0.0060(11)
C13 0.0209(14) 0.0298(15) 0.0225(15) -0.0027(11) 0.0010(11) 0.0034(11)
C14 0.0187(13) 0.0176(13) 0.0194(15) -0.0008(10) 0.0006(11) 0.0007(10)
C15 0.0167(13) 0.0255(14) 0.0192(14) -0.0009(11) -0.0018(10) -0.0011(11)
C16 0.0158(13) 0.0288(15) 0.0168(14) 0.0001(11) -0.0037(10) 0.0019(11)
C17 0.0235(15) 0.0341(16) 0.0186(15) 0.0011(12) 0.0020(12) 0.0098(12)
C18 0.0270(15) 0.0424(18) 0.0187(15) 0.0007(12) 0.0044(11) 0.0001(13)
C19 0.0289(15) 0.0297(15) 0.0212(15) 0.0012(12) 0.0015(11) -0.0063(12)
C20 0.0282(15) 0.0272(15) 0.0267(16) 0.0018(12) 0.0013(12) 0.0024(12)
C21 0.0223(14) 0.0235(14) 0.0240(16) 0.0023(12) 0.0043(11) 0.0012(11)
C22 0.0230(14) 0.0286(15) 0.0143(14) -0.0060(11) -0.0015(10) 0.0007(12)
C23 0.0222(15) 0.0202(14) 0.0301(16) -0.0033(11) 0.0046(11) -0.0062(13)

loop_
_atom_type_symbol
_atom_type_description
_atom_type_scat_dispersion_real
_atom_type_scat_dispersion_imag
_atom_type_scat_source
C C 0.0181 0.0091 'International Tables Vol C Tables 4.2.6.8 and 6.1.1.4'
H H 0.0000 0.0000 'International Tables Vol C Tables 4.2.6.8 and 6.1.1.4'
N N 0.0311 0.0180 'International Tables Vol C Tables 4.2.6.8 and 6.1.1.4'
O O 0.0492 0.0322 'International Tables Vol C Tables 4.2.6.8 and 6.1.1.4'
Mo Mo -0.0483 2.7339 'International Tables Vol C Tables 4.2.6.8 and 6.1.1.4'

loop_
_geom_angle_atom_site_label_1
_geom_angle_atom_site_label_2
_geom_angle_atom_site_label_3
_geom_angle
C22 Mo1 C21 89.39(11)
C22 Mo1 C23 84.22(12)
C21 Mo1 C23 82.77(11)
C22 Mo1 N1 91.51(9)
C21 Mo1 N1 174.97(10)
C23 Mo1 N1 92.39(10)
C22 Mo1 N2 163.84(9)
C21 Mo1 N2 106.77(10)
C23 Mo1 N2 97.86(10)
N1 Mo1 N2 72.43(7)
C22 Mo1 N3 101.34(10)
C21 Mo1 N3 94.75(9)
C23 Mo1 N3 173.92(10)
N1 Mo1 N3 89.93(7)
N2 Mo1 N3 77.49(7)
C1 N1 C5 118.2(2)
C1 N1 Mo1 126.57(17)
C5 N1 Mo1 114.29(15)
C6 N2 C7 108.6(2)
C6 N2 C10 109.65(19)
C7 N2 C10 103.07(19)
C6 N2 Mo1 104.95(15)
C7 N2 Mo1 120.06(16)
C10 N2 Mo1 110.32(15)
C14 N3 C11 102.44(18)
C14 N3 C15 109.81(19)
C11 N3 C15 105.55(18)
C14 N3 Mo1 117.74(15)
C11 N3 Mo1 107.19(13)
C15 N3 Mo1 112.83(15)
C20 N4 C16 117.8(2)
N1 C1 C2 123.4(2)
N1 C1 H1 118.3
C2 C1 H1 118.3
C1 C2 C3 118.4(2)
C1 C2 H2 120.8
C3 C2 H2 120.8
C2 C3 C4 118.9(2)
C2 C3 H3 120.5
C4 C3 H3 120.5
C3 C4 C5 119.4(2)
C3 C4 H4 120.3
C5 C4 H4 120.3
N1 C5 C4 121.6(2)
N1 C5 C6 116.2(2)
C4 C5 C6 122.2(2)
N2 C6 C5 111.3(2)
N2 C6 H6A 109.4
C5 C6 H6A 109.4
N2 C6 H6B 109.4
C5 C6 H6B 109.4
H6A C6 H6B 108.0
N2 C7 C8 105.4(2)
N2 C7 H7A 110.7
C8 C7 H7A 110.7
N2 C7 H7B 110.7
C8 C7 H7B 110.7
H7A C7 H7B 108.8
C7 C8 C9 103.3(2)
C7 C8 H8A 111.1
C9 C8 H8A 111.1
C7 C8 H8B 111.1
C9 C8 H8B 111.1
H8A C8 H8B 109.1
C8 C9 C10 106.0(2)
C8 C9 H9A 110.5
C10 C9 H9A 110.5
C8 C9 H9B 110.5
C10 C9 H9B 110.5
H9A C9 H9B 108.7
N2 C10 C11 110.95(19)
N2 C10 C9 106.3(2)
C11 C10 C9 111.3(2)
N2 C10 H10 109.4
C11 C10 H10 109.4
C9 C10 H10 109.4
N3 C11 C10 111.83(19)
N3 C11 C12 105.86(18)
C10 C11 C12 110.0(2)
N3 C11 H11 109.7
C10 C11 H11 109.7
C12 C11 H11 109.7
C13 C12 C11 105.9(2)
C13 C12 H12A 110.6
C11 C12 H12A 110.6
C13 C12 H12B 110.6
C11 C12 H12B 110.6
H12A C12 H12B 108.7
C14 C13 C12 104.5(2)
C14 C13 H13A 110.9
C12 C13 H13A 110.9
C14 C13 H13B 110.9
C12 C13 H13B 110.9
H13A C13 H13B 108.9
N3 C14 C13 106.0(2)
N3 C14 H14A 110.5
C13 C14 H14A 110.5
N3 C14 H14B 110.5
C13 C14 H14B 110.5
H14A C14 H14B 108.7
C16 C15 N3 116.2(2)
C16 C15 H15A 108.2
N3 C15 H15A 108.2
C16 C15 H15B 108.2
N3 C15 H15B 108.2
H15A C15 H15B 107.4
N4 C16 C17 121.3(3)
N4 C16 C15 115.9(2)
C17 C16 C15 122.7(2)
C18 C17 C16 119.3(3)
C18 C17 H17 120.3
C16 C17 H17 120.3
C19 C18 C17 119.5(3)
C19 C18 H18 120.2
C17 C18 H18 120.2
C18 C19 C20 117.8(3)
C18 C19 H19 121.1
C20 C19 H19 121.1
N4 C20 C19 124.2(3)
N4 C20 H20 117.9
C19 C20 H20 117.9
O1 C21 Mo1 175.2(2)
O2 C22 Mo1 172.8(2)
O3 C23 Mo1 175.8(3)

loop_
_geom_bond_atom_site_label_1
_geom_bond_atom_site_label_2
_geom_bond_distance
Mo1 C22 1.925(3)
Mo1 C21 1.942(3)
Mo1 C23 1.944(3)
Mo1 N1 2.267(2)
Mo1 N2 2.300(2)
Mo1 N3 2.375(2)
O1 C21 1.173(3)
O2 C22 1.175(3)
O3 C23 1.163(3)
N1 C1 1.339(3)
N1 C5 1.351(3)
N2 C6 1.490(3)
N2 C7 1.498(3)
N2 C10 1.499(3)
N3 C14 1.497(3)
N3 C11 1.514(3)
N3 C15 1.520(3)
N4 C20 1.335(4)
N4 C16 1.346(4)
C1 C2 1.381(4)
C1 H1 0.9500
C2 C3 1.385(4)
C2 H2 0.9500
C3 C4 1.386(4)
C3 H3 0.9500
C4 C5 1.389(4)
C4 H4 0.9500
C5 C6 1.494(4)
C6 H6A 0.9900
C6 H6B 0.9900
C7 C8 1.530(4)
C7 H7A 0.9900
C7 H7B 0.9900
C8 C9 1.542(4)
C8 H8A 0.9900
C8 H8B 0.9900
C9 C10 1.545(4)
C9 H9A 0.9900
C9 H9B 0.9900
C10 C11 1.527(3)
C10 H10 1.0000
C11 C12 1.546(3)
C11 H11 1.0000
C12 C13 1.534(4)
C12 H12A 0.9900
C12 H12B 0.9900
C13 C14 1.531(4)
C13 H13A 0.9900
C13 H13B 0.9900
C14 H14A 0.9900
C14 H14B 0.9900
C15 C16 1.509(4)
C15 H15A 0.9900
C15 H15B 0.9900
C16 C17 1.398(4)
C17 C18 1.380(4)
C17 H17 0.9500
C18 C19 1.371(4)
C18 H18 0.9500
C19 C20 1.383(4)
C19 H19 0.9500
C20 H20 0.9500

loop_
_geom_torsion_atom_site_label_1
_geom_torsion_atom_site_label_2
_geom_torsion_atom_site_label_3
_geom_torsion_atom_site_label_4
_geom_torsion
C22 Mo1 N1 C1 14.7(2)
C21 Mo1 N1 C1 114.8(11)
C23 Mo1 N1 C1 98.9(2)
N2 Mo1 N1 C1 -163.6(2)
N3 Mo1 N1 C1 -86.7(2)
C22 Mo1 N1 C5 -154.18(18)
C21 Mo1 N1 C5 -54.0(12)
C23 Mo1 N1 C5 -69.90(18)
N2 Mo1 N1 C5 27.59(17)
N3 Mo1 N1 C5 104.48(17)
C22 Mo1 N2 C6 -44.3(4)
C21 Mo1 N2 C6 136.83(16)
C23 Mo1 N2 C6 52.05(17)
N1 Mo1 N2 C6 -37.97(15)
N3 Mo1 N2 C6 -131.92(16)
C22 Mo1 N2 C7 -166.7(3)
C21 Mo1 N2 C7 14.4(2)
C23 Mo1 N2 C7 -70.37(19)
N1 Mo1 N2 C7 -160.40(19)
N3 Mo1 N2 C7 105.65(18)
C22 Mo1 N2 C10 73.7(4)
C21 Mo1 N2 C10 -105.14(17)
C23 Mo1 N2 C10 170.09(16)
N1 Mo1 N2 C10 80.06(16)
N3 Mo1 N2 C10 -13.89(15)
C22 Mo1 N3 C14 -62.30(18)
C21 Mo1 N3 C14 -152.63(18)
C23 Mo1 N3 C14 141.7(9)
N1 Mo1 N3 C14 29.22(17)
N2 Mo1 N3 C14 101.22(17)
C22 Mo1 N3 C11 -176.97(15)
C21 Mo1 N3 C11 92.70(15)
C23 Mo1 N3 C11 27.0(10)
N1 Mo1 N3 C11 -85.45(15)
N2 Mo1 N3 C11 -13.45(14)
C22 Mo1 N3 C15 67.26(17)
C21 Mo1 N3 C15 -23.07(18)
C23 Mo1 N3 C15 -88.7(9)
N1 Mo1 N3 C15 158.78(16)
N2 Mo1 N3 C15 -129.21(17)
C5 N1 C1 C2 1.9(4)
Mo1 N1 C1 C2 -166.59(19)
N1 C1 C2 C3 -0.3(4)
C1 C2 C3 C4 -1.4(4)
C2 C3 C4 C5 1.4(4)
C1 N1 C5 C4 -1.8(4)
Mo1 N1 C5 C4 168.03(19)
C1 N1 C5 C6 179.8(2)
Mo1 N1 C5 C6 -10.4(3)
C3 C4 C5 N1 0.2(4)
C3 C4 C5 C6 178.5(2)
C7 N2 C6 C5 175.7(2)
C10 N2 C6 C5 -72.3(3)
Mo1 N2 C6 C5 46.1(2)
N1 C5 C6 N2 -25.5(3)
C4 C5 C6 N2 156.2(2)
C6 N2 C7 C8 75.3(3)
C10 N2 C7 C8 -40.9(2)
Mo1 N2 C7 C8 -164.03(16)
N2 C7 C8 C9 33.7(3)
C7 C8 C9 C10 -13.6(3)
C6 N2 C10 C11 155.0(2)
C7 N2 C10 C11 -89.5(2)
Mo1 N2 C10 C11 39.9(2)
C6 N2 C10 C9 -83.9(2)
C7 N2 C10 C9 31.6(2)
Mo1 N2 C10 C9 161.02(16)
C8 C9 C10 N2 -11.0(3)
C8 C9 C10 C11 109.9(2)
C14 N3 C11 C10 -85.1(2)
C15 N3 C11 C10 159.9(2)
Mo1 N3 C11 C10 39.4(2)
C14 N3 C11 C12 34.7(2)
C15 N3 C11 C12 -80.3(2)
Mo1 N3 C11 C12 159.24(16)
N2 C10 C11 N3 -54.8(3)
C9 C10 C11 N3 -172.9(2)
N2 C10 C11 C12 -172.2(2)
C9 C10 C11 C12 69.7(3)
N3 C11 C12 C13 -17.1(3)
C10 C11 C12 C13 103.9(2)
C11 C12 C13 C14 -6.9(3)
C11 N3 C14 C13 -39.6(2)
C15 N3 C14 C13 72.2(2)
Mo1 N3 C14 C13 -156.86(15)
C12 C13 C14 N3 29.0(3)
C14 N3 C15 C16 53.8(3)
C11 N3 C15 C16 163.5(2)
Mo1 N3 C15 C16 -79.7(2)
C20 N4 C16 C17 1.1(4)
C20 N4 C16 C15 -175.9(2)
N3 C15 C16 N4 -94.3(3)
N3 C15 C16 C17 88.8(3)
N4 C16 C17 C18 -0.1(4)
C15 C16 C17 C18 176.6(2)
C16 C17 C18 C19 -0.5(4)
C17 C18 C19 C20 0.2(4)
C16 N4 C20 C19 -1.5(4)
C18 C19 C20 N4 0.8(4)
C22 Mo1 C21 O1 49(3)
C23 Mo1 C21 O1 -35(3)
N1 Mo1 C21 O1 -51(4)
N2 Mo1 C21 O1 -131(3)
N3 Mo1 C21 O1 150(3)
C21 Mo1 C22 O2 -143.6(19)
C23 Mo1 C22 O2 -60.8(19)
N1 Mo1 C22 O2 31.5(19)
N2 Mo1 C22 O2 38(2)
N3 Mo1 C22 O2 121.7(19)
C22 Mo1 C23 O3 -54(3)
C21 Mo1 C23 O3 36(3)
N1 Mo1 C23 O3 -146(3)
N2 Mo1 C23 O3 142(3)
N3 Mo1 C23 O3 102(3)
